data_1501619
loop_
_publ_author_name
'Eric Gagnon'
'Thierry Maris'
'Kenneth E. Maly'
'James D. Wuest'

_publ_section_title
;
 The potential of intermolecular N/O interactions of nitro groups in
 crystal engineering, as revealed by structures of
 hexakis(4-nitrophenyl)benzene
;
_journal_name_full Tetrahedron
_journal_page_first 6603
_journal_page_last 6613
_journal_paper_doi 10.1016/j.tet.2007.03.101
_journal_volume 63
_journal_year 2007
_chemical_compound_source 'Synthesized by the authors. See text'
_chemical_formula_moiety 'C42 H24 N6 O12, 2(C3 H6 O)'
_chemical_formula_sum 'C48 H36 N6 O14'
_chemical_formula_weight 920.83
_chemical_name_systematic
; 
 ? 
;
_space_group_IT_number 15
_symmetry_cell_setting monoclinic
_symmetry_space_group_name_Hall '-C 2yc'
_symmetry_space_group_name_H-M 'C 1 2/c 1'
_atom_sites_solution_hydrogens geom
_atom_sites_solution_primary direct
_atom_sites_solution_secondary difmap
_audit_creation_method SHELXL-97
_cell_angle_alpha 90.00
_cell_angle_beta 104.74(7)
_cell_angle_gamma 90.00
_cell_formula_units_Z 4
_cell_length_a 11.18(2)
_cell_length_b 20.59(3)
_cell_length_c 20.07(4)
_cell_measurement_reflns_used 6757
_cell_measurement_temperature 100(2)
_cell_measurement_theta_max 39.16
_cell_measurement_theta_min 18.04
_cell_volume 4468(14)
_computing_cell_refinement 'SMART (Bruker, 2003)'
_computing_data_collection 'SMART (Bruker, 2003)'
_computing_data_reduction 'SAINT (Bruker, 2004)'
_computing_molecular_graphics 'SHELXTL (Bruker, 1997)'
_computing_publication_material 'UdMX (local program)'
_computing_structure_refinement 'SHELXL97 (Sheldrick, 1997)'
_computing_structure_solution 'SHELXS97 (Sheldrick, 1997)'
_diffrn_ambient_temperature 100(2)
_diffrn_detector_area_resol_mean 5.5
_diffrn_measured_fraction_theta_full 0.960
_diffrn_measured_fraction_theta_max 0.960
_diffrn_measurement_device_type 'Bruker Smart 6000'
_diffrn_measurement_method \w
_diffrn_radiation_monochromator 'Montel 200 optics'
_diffrn_radiation_source 'Rotating Anode'
_diffrn_radiation_type CuK\a
_diffrn_radiation_wavelength 1.54178
_diffrn_reflns_av_R_equivalents 0.066
_diffrn_reflns_av_sigmaI/netI 0.0529
_diffrn_reflns_limit_h_max 12
_diffrn_reflns_limit_h_min -13
_diffrn_reflns_limit_k_max 24
_diffrn_reflns_limit_k_min -24
_diffrn_reflns_limit_l_max 23
_diffrn_reflns_limit_l_min -23
_diffrn_reflns_number 28457
_diffrn_reflns_theta_full 67.48
_diffrn_reflns_theta_max 67.48
_diffrn_reflns_theta_min 4.29
_diffrn_standards_decay_% 6.78
_diffrn_standards_interval_time 1440
_diffrn_standards_number 35
_exptl_absorpt_coefficient_mu 0.862
_exptl_absorpt_correction_T_max 0.9300
_exptl_absorpt_correction_T_min 0.8500
_exptl_absorpt_correction_type multi-scan
_exptl_absorpt_process_details 'Sadabs (Sheldrick,1996)'
_exptl_crystal_colour Colorless
_exptl_crystal_density_diffrn 1.368
_exptl_crystal_density_method 'not measured'
_exptl_crystal_description block
_exptl_crystal_F_000 1912
_exptl_crystal_size_max 0.19
_exptl_crystal_size_mid 0.11
_exptl_crystal_size_min 0.11
_refine_diff_density_max 0.523
_refine_diff_density_min -0.264
_refine_diff_density_rms 0.066
_refine_ls_extinction_method none
_refine_ls_goodness_of_fit_ref 1.036
_refine_ls_hydrogen_treatment constr
_refine_ls_matrix_type full
_refine_ls_number_parameters 313
_refine_ls_number_reflns 3878
_refine_ls_number_restraints 0
_refine_ls_restrained_S_all 1.036
_refine_ls_R_factor_all 0.0630
_refine_ls_R_factor_gt 0.0542
_refine_ls_shift/su_max 0.000
_refine_ls_shift/su_mean 0.000
_refine_ls_structure_factor_coef Fsqd
_refine_ls_weighting_details 'calc w=1/[\s^2^(Fo^2^)+(0.0924P)^2^+3.8710P] where P=(Fo^2^+2Fc^2^)/3'
_refine_ls_weighting_scheme calc
_refine_ls_wR_factor_gt 0.1575
_refine_ls_wR_factor_ref 0.1670
_reflns_number_gt 3217
_reflns_number_total 3878
_reflns_threshold_expression I>2\s(I)
_cod_data_source_file deposit.cif
_cod_data_source_block jw1127
_cod_original_sg_symbol_H-M C2/c
_cod_database_code 1501619

loop_
_symmetry_equiv_pos_as_xyz
'x, y, z'
'-x, y, -z+1/2'
'x+1/2, y+1/2, z'
'-x+1/2, y+1/2, -z+1/2'
'-x, -y, -z'
'x, -y, z-1/2'
'-x+1/2, -y+1/2, -z'
'x+1/2, -y+1/2, z-1/2'

loop_
_atom_site_label
_atom_site_type_symbol
_atom_site_fract_x
_atom_site_fract_y
_atom_site_fract_z
_atom_site_U_iso_or_equiv
_atom_site_adp_type
_atom_site_occupancy
_atom_site_symmetry_multiplicity
_atom_site_calc_flag
_atom_site_refinement_flags
C1 C 1.0000 0.08386(13) 0.2500 0.0249(6) Uani 1 2 d S
C2 C 0.93354(17) 0.04986(10) 0.19084(10) 0.0249(4) Uani 1 1 d .
C3 C 0.93287(17) -0.01885(9) 0.19078(10) 0.0244(4) Uani 1 1 d .
C4 C 1.0000 -0.05330(13) 0.2500 0.0237(6) Uani 1 2 d S
C5 C 1.0000 0.15729(14) 0.2500 0.0260(6) Uani 1 2 d S
C6 C 0.88927(18) 0.19150(10) 0.24826(10) 0.0295(5) Uani 1 1 d .
H6 H 0.8152 0.1682 0.2465 0.035 Uiso 1 1 calc R
C7 C 0.88873(19) 0.25945(10) 0.24906(10) 0.0302(5) Uani 1 1 d .
H7 H 0.8157 0.2831 0.2490 0.036 Uiso 1 1 calc R
C8 C 1.0000 0.29139(14) 0.2500 0.0268(6) Uani 1 2 d S
N1 N 1.0000 0.36320(12) 0.2500 0.0331(6) Uani 1 2 d S
O1 O 1.09864(15) 0.39191(8) 0.25054(9) 0.0433(4) Uani 1 1 d .
C9 C 0.86804(18) 0.08727(10) 0.12739(10) 0.0273(5) Uani 1 1 d .
C10 C 0.9391(2) 0.12597(10) 0.09295(11) 0.0313(5) Uani 1 1 d .
H10 H 1.0256 0.1302 0.1121 0.038 Uiso 1 1 calc R
C11 C 0.8839(2) 0.15768(11) 0.03157(11) 0.0338(5) Uani 1 1 d .
H11 H 0.9312 0.1827 0.0077 0.041 Uiso 1 1 calc R
C12 C 0.7565(2) 0.15119(10) 0.00667(11) 0.0338(5) Uani 1 1 d .
C13 C 0.6813(2) 0.11671(11) 0.04026(11) 0.0354(5) Uani 1 1 d .
H13 H 0.5941 0.1155 0.0222 0.043 Uiso 1 1 calc R
C14 C 0.73849(19) 0.08372(10) 0.10169(11) 0.0319(5) Uani 1 1 d .
H14 H 0.6902 0.0594 0.1255 0.038 Uiso 1 1 calc R
N2 N 0.69714(18) 0.18165(10) -0.06151(10) 0.0398(5) Uani 1 1 d .
O2 O 0.76445(16) 0.21398(9) -0.08935(8) 0.0461(4) Uani 1 1 d .
O3 O 0.58408(16) 0.17223(10) -0.08586(9) 0.0541(5) Uani 1 1 d .
C15 C 0.86336(17) -0.05668(9) 0.12830(10) 0.0257(5) Uani 1 1 d .
C16 C 0.89905(19) -0.05241(10) 0.06558(10) 0.0295(5) Uani 1 1 d .
H16 H 0.9629 -0.0233 0.0618 0.035 Uiso 1 1 calc R
C17 C 0.8407(2) -0.09082(11) 0.00935(11) 0.0337(5) Uani 1 1 d .
H17 H 0.8640 -0.0881 -0.0329 0.040 Uiso 1 1 calc R
C18 C 0.74684(19) -0.13352(11) 0.01661(11) 0.0343(5) Uani 1 1 d .
C19 C 0.7067(2) -0.13814(11) 0.07710(12) 0.0359(5) Uani 1 1 d .
H19 H 0.6418 -0.1668 0.0802 0.043 Uiso 1 1 calc R
C20 C 0.76586(18) -0.09870(10) 0.13319(11) 0.0306(5) Uani 1 1 d .
H20 H 0.7400 -0.1004 0.1747 0.037 Uiso 1 1 calc R
N3 N 0.68883(19) -0.17691(10) -0.04216(11) 0.0434(5) Uani 1 1 d .
O4 O 0.72677(19) -0.17279(10) -0.09545(9) 0.0558(5) Uani 1 1 d .
O5 O 0.60756(18) -0.21561(10) -0.03412(11) 0.0609(6) Uani 1 1 d .
C21 C 1.0000 -0.12662(13) 0.2500 0.0247(6) Uani 1 2 d S
C22 C 1.05072(18) -0.16099(10) 0.20235(10) 0.0276(5) Uani 1 1 d .
H22 H 1.0852 -0.1377 0.1708 0.033 Uiso 1 1 calc R
C23 C 1.05025(18) -0.22880(10) 0.20148(10) 0.0288(5) Uani 1 1 d .
H23 H 1.0827 -0.2523 0.1693 0.035 Uiso 1 1 calc R
C24 C 1.0000 -0.26108(14) 0.2500 0.0292(6) Uani 1 2 d S
N4 N 1.0000 -0.33299(13) 0.2500 0.0359(6) Uani 1 2 d S
O6 O 1.04775(16) -0.36143(8) 0.20817(9) 0.0456(4) Uani 1 1 d .
C30 C 0.7966(2) 0.48764(11) 0.13306(12) 0.0372(5) Uani 1 1 d .
O30 O 0.71622(16) 0.44903(10) 0.10352(9) 0.0535(5) Uani 1 1 d .
C31 C 0.9172(2) 0.49744(13) 0.11155(14) 0.0459(6) Uani 1 1 d .
H31A H 0.9836 0.4728 0.1425 0.069 Uiso 1 1 calc R
H31B H 0.9385 0.5437 0.1141 0.069 Uiso 1 1 calc R
H31C H 0.9066 0.4821 0.0642 0.069 Uiso 1 1 calc R
C32 C 0.7785(2) 0.52877(12) 0.19186(13) 0.0420(6) Uani 1 1 d .
H32A H 0.7709 0.5745 0.1778 0.063 Uiso 1 1 calc R
H32B H 0.8497 0.5235 0.2317 0.063 Uiso 1 1 calc R
H32C H 0.7031 0.5150 0.2043 0.063 Uiso 1 1 calc R

loop_
_atom_site_aniso_label
_atom_site_aniso_U_11
_atom_site_aniso_U_22
_atom_site_aniso_U_33
_atom_site_aniso_U_23
_atom_site_aniso_U_13
_atom_site_aniso_U_12
C1 0.0264(13) 0.0229(15) 0.0259(14) 0.000 0.0076(11) 0.000
C2 0.0275(10) 0.0259(11) 0.0225(10) 0.0013(8) 0.0086(8) 0.0018(8)
C3 0.0263(10) 0.0240(11) 0.0235(10) -0.0004(8) 0.0073(8) -0.0006(7)
C4 0.0268(13) 0.0241(15) 0.0215(14) 0.000 0.0086(11) 0.000
C5 0.0348(15) 0.0246(15) 0.0185(13) 0.000 0.0066(11) 0.000
C6 0.0308(11) 0.0294(11) 0.0281(11) -0.0003(8) 0.0070(9) -0.0015(8)
C7 0.0326(11) 0.0296(12) 0.0284(11) 0.0018(8) 0.0078(9) 0.0048(8)
C8 0.0354(15) 0.0261(15) 0.0184(13) 0.000 0.0057(11) 0.000
N1 0.0435(15) 0.0263(13) 0.0323(14) 0.000 0.0148(11) 0.000
O1 0.0480(9) 0.0295(9) 0.0567(11) -0.0022(7) 0.0214(8) -0.0087(7)
C9 0.0379(11) 0.0226(10) 0.0206(10) -0.0022(8) 0.0056(8) 0.0051(8)
C10 0.0399(11) 0.0274(11) 0.0267(11) -0.0011(8) 0.0088(9) 0.0030(9)
C11 0.0450(13) 0.0295(12) 0.0275(11) 0.0010(9) 0.0102(9) 0.0017(9)
C12 0.0457(13) 0.0284(12) 0.0284(11) 0.0005(9) 0.0112(10) 0.0058(9)
C13 0.0337(11) 0.0393(13) 0.0300(11) -0.0056(9) 0.0023(9) 0.0033(9)
C14 0.0364(11) 0.0293(12) 0.0282(11) -0.0007(8) 0.0049(9) 0.0020(9)
N2 0.0415(11) 0.0437(12) 0.0317(10) 0.0025(8) 0.0047(9) 0.0075(9)
O2 0.0546(10) 0.0476(11) 0.0366(9) 0.0134(8) 0.0125(8) 0.0014(8)
O3 0.0411(10) 0.0773(14) 0.0389(10) 0.0144(9) 0.0009(8) 0.0088(9)
C15 0.0288(10) 0.0222(10) 0.0239(10) -0.0004(7) 0.0025(8) 0.0049(8)
C16 0.0335(10) 0.0273(11) 0.0269(11) -0.0006(8) 0.0063(8) 0.0025(8)
C17 0.0389(12) 0.0362(12) 0.0242(10) -0.0022(9) 0.0045(9) 0.0080(9)
C18 0.0341(11) 0.0323(12) 0.0306(12) -0.0065(9) -0.0025(9) 0.0071(9)
C19 0.0326(11) 0.0300(12) 0.0412(13) -0.0013(9) 0.0023(10) -0.0013(9)
C20 0.0311(10) 0.0306(11) 0.0287(11) 0.0008(8) 0.0048(8) 0.0004(9)
N3 0.0466(12) 0.0389(12) 0.0394(12) -0.0083(9) 0.0011(9) 0.0021(9)
O4 0.0762(13) 0.0558(12) 0.0316(10) -0.0116(8) 0.0068(9) -0.0025(10)
O5 0.0533(11) 0.0596(13) 0.0638(13) -0.0218(10) 0.0041(9) -0.0170(10)
C21 0.0256(13) 0.0241(15) 0.0219(14) 0.000 0.0015(11) 0.000
C22 0.0287(10) 0.0268(11) 0.0252(10) 0.0011(8) 0.0032(8) 0.0010(8)
C23 0.0293(10) 0.0272(11) 0.0271(11) -0.0037(8) 0.0021(8) 0.0019(8)
C24 0.0269(14) 0.0209(15) 0.0350(16) 0.000 -0.0010(12) 0.000
N4 0.0356(14) 0.0262(14) 0.0433(16) 0.000 0.0052(12) 0.000
O6 0.0550(10) 0.0281(9) 0.0559(11) -0.0050(7) 0.0185(8) 0.0062(7)
C30 0.0392(12) 0.0363(13) 0.0349(12) -0.0015(9) 0.0072(10) 0.0037(10)
O30 0.0452(10) 0.0640(13) 0.0500(11) -0.0192(9) 0.0099(8) -0.0108(9)
C31 0.0423(13) 0.0496(15) 0.0478(14) -0.0110(11) 0.0154(11) -0.0040(11)
C32 0.0430(13) 0.0380(13) 0.0478(14) -0.0069(10) 0.0164(11) -0.0002(10)

loop_
_atom_type_symbol
_atom_type_description
_atom_type_scat_dispersion_real
_atom_type_scat_dispersion_imag
_atom_type_scat_source
C C 0.0181 0.0091 'International Tables Vol C Tables 4.2.6.8 and 6.1.1.4'
H H 0.0000 0.0000 'International Tables Vol C Tables 4.2.6.8 and 6.1.1.4'
N N 0.0311 0.0180 'International Tables Vol C Tables 4.2.6.8 and 6.1.1.4'
O O 0.0492 0.0322 'International Tables Vol C Tables 4.2.6.8 and 6.1.1.4'

loop_
_geom_angle_atom_site_label_1
_geom_angle_atom_site_label_2
_geom_angle_atom_site_label_3
_geom_angle_site_symmetry_1
_geom_angle_site_symmetry_3
_geom_angle
_geom_angle_publ_flag
C2 C1 C2 . 2_755 120.7(3) y
C2 C1 C5 . . 119.65(14) y
C2 C1 C5 2_755 . 119.65(14) y
C3 C2 C1 . . 119.80(19) y
C3 C2 C9 . . 120.55(18) y
C1 C2 C9 . . 119.6(2) y
C2 C3 C4 . . 119.74(19) y
C2 C3 C15 . . 121.16(17) y
C4 C3 C15 . . 119.1(2) y
C3 C4 C3 . 2_755 120.2(3) y
C3 C4 C21 . . 119.90(13) y
C3 C4 C21 2_755 . 119.90(13) y
C6 C5 C6 2_755 . 120.4(3) y
C6 C5 C1 2_755 . 119.81(15) y
C6 C5 C1 . . 119.81(15) y
C7 C6 C5 . . 120.2(2) y
C7 C6 H6 . . 119.9 ?
C5 C6 H6 . . 119.9 ?
C6 C7 C8 . . 117.5(2) y
C6 C7 H7 . . 121.2 ?
C8 C7 H7 . . 121.2 ?
C7 C8 C7 2_755 . 124.1(3) y
C7 C8 N1 2_755 . 117.96(15) y
C7 C8 N1 . . 117.96(15) y
O1 N1 O1 . 2_755 123.5(3) y
O1 N1 C8 . . 118.25(14) y
O1 N1 C8 2_755 . 118.25(14) y
C14 C9 C10 . . 120.0(2) y
C14 C9 C2 . . 120.98(19) y
C10 C9 C2 . . 119.0(2) y
C11 C10 C9 . . 121.1(2) y
C11 C10 H10 . . 119.5 ?
C9 C10 H10 . . 119.5 ?
C12 C11 C10 . . 117.1(2) y
C12 C11 H11 . . 121.4 ?
C10 C11 H11 . . 121.4 ?
C11 C12 C13 . . 124.2(2) y
C11 C12 N2 . . 117.6(2) y
C13 C12 N2 . . 118.2(2) y
C12 C13 C14 . . 118.2(2) y
C12 C13 H13 . . 120.9 ?
C14 C13 H13 . . 120.9 ?
C13 C14 C9 . . 119.3(2) y
C13 C14 H14 . . 120.3 ?
C9 C14 H14 . . 120.3 ?
O2 N2 O3 . . 125.3(2) y
O2 N2 C12 . . 117.3(2) y
O3 N2 C12 . . 117.5(2) y
C20 C15 C16 . . 119.72(19) y
C20 C15 C3 . . 120.0(2) y
C16 C15 C3 . . 120.2(2) y
C17 C16 C15 . . 120.2(2) y
C17 C16 H16 . . 119.9 ?
C15 C16 H16 . . 119.9 ?
C16 C17 C18 . . 118.6(2) y
C16 C17 H17 . . 120.7 ?
C18 C17 H17 . . 120.7 ?
C19 C18 C17 . . 123.0(2) y
C19 C18 N3 . . 118.3(2) y
C17 C18 N3 . . 118.6(2) y
C18 C19 C20 . . 117.7(2) y
C18 C19 H19 . . 121.2 ?
C20 C19 H19 . . 121.2 ?
C19 C20 C15 . . 120.7(2) y
C19 C20 H20 . . 119.6 ?
C15 C20 H20 . . 119.6 ?
O5 N3 O4 . . 124.8(2) y
O5 N3 C18 . . 117.7(2) y
O4 N3 C18 . . 117.5(2) y
C22 C21 C22 . 2_755 120.2(3) y
C22 C21 C4 . . 119.92(14) y
C22 C21 C4 2_755 . 119.92(14) y
C23 C22 C21 . . 120.4(2) y
C23 C22 H22 . . 119.8 ?
C21 C22 H22 . . 119.8 ?
C22 C23 C24 . . 117.6(2) y
C22 C23 H23 . . 121.2 ?
C24 C23 H23 . . 121.2 ?
C23 C24 C23 . 2_755 123.7(3) y
C23 C24 N4 . . 118.16(14) y
C23 C24 N4 2_755 . 118.15(14) y
O6 N4 O6 . 2_755 124.1(3) y
O6 N4 C24 . . 117.96(14) y
O6 N4 C24 2_755 . 117.96(14) y
O30 C30 C32 . . 120.8(2) y
O30 C30 C31 . . 122.4(2) y
C32 C30 C31 . . 116.8(2) y
C30 C31 H31A . . 109.5 ?
C30 C31 H31B . . 109.5 ?
H31A C31 H31B . . 109.5 ?
C30 C31 H31C . . 109.5 ?
H31A C31 H31C . . 109.5 ?
H31B C31 H31C . . 109.5 ?
C30 C32 H32A . . 109.5 ?
C30 C32 H32B . . 109.5 ?
H32A C32 H32B . . 109.5 ?
C30 C32 H32C . . 109.5 ?
H32A C32 H32C . . 109.5 ?
H32B C32 H32C . . 109.5 ?

loop_
_geom_bond_atom_site_label_1
_geom_bond_atom_site_label_2
_geom_bond_site_symmetry_2
_geom_bond_distance
_geom_bond_publ_flag
C1 C2 . 1.415(3) y
C1 C2 2_755 1.416(3) y
C1 C5 . 1.512(5) y
C2 C3 . 1.415(4) y
C2 C9 . 1.509(3) y
C3 C4 . 1.423(3) y
C3 C15 . 1.513(3) y
C4 C3 2_755 1.423(3) y
C4 C21 . 1.510(5) y
C5 C6 2_755 1.417(3) y
C5 C6 . 1.417(3) y
C6 C7 . 1.399(4) y
C6 H6 . 0.95 ?
C7 C8 . 1.403(3) y
C7 H7 . 0.95 ?
C8 C7 2_755 1.403(3) y
C8 N1 . 1.479(4) y
N1 O1 . 1.249(3) y
N1 O1 2_755 1.249(3) y
C9 C14 . 1.411(4) y
C9 C10 . 1.423(3) y
C10 C11 . 1.392(4) y
C10 H10 . 0.95 ?
C11 C12 . 1.391(4) y
C11 H11 . 0.95 ?
C12 C13 . 1.398(4) y
C12 N2 . 1.498(4) y
C13 C14 . 1.411(4) y
C13 H13 . 0.95 ?
C14 H14 . 0.95 ?
N2 O2 . 1.239(3) y
N2 O3 . 1.249(4) y
C15 C20 . 1.415(4) y
C15 C16 . 1.417(4) y
C16 C17 . 1.397(3) y
C16 H16 . 0.95 ?
C17 C18 . 1.405(4) y
C17 H17 . 0.95 ?
C18 C19 . 1.401(4) y
C18 N3 . 1.491(3) y
C19 C20 . 1.409(4) y
C19 H19 . 0.95 ?
C20 H20 . 0.95 ?
N3 O5 . 1.250(3) y
N3 O4 . 1.250(4) y
C21 C22 . 1.419(3) y
C21 C22 2_755 1.419(3) y
C22 C23 . 1.397(4) y
C22 H22 . 0.95 ?
C23 C24 . 1.409(3) y
C23 H23 . 0.95 ?
C24 C23 2_755 1.409(3) y
C24 N4 . 1.481(5) y
N4 O6 . 1.250(3) y
N4 O6 2_755 1.250(3) y
C30 O30 . 1.233(3) y
C30 C32 . 1.508(4) y
C30 C31 . 1.530(4) y
C31 H31a . 0.98 ?
C31 H31b . 0.98 ?
C31 H31c . 0.98 ?
C32 H32a . 0.98 ?
C32 H32b . 0.98 ?
C32 H32c . 0.98 ?

loop_
_geom_torsion_atom_site_label_1
_geom_torsion_atom_site_label_2
_geom_torsion_atom_site_label_3
_geom_torsion_atom_site_label_4
_geom_torsion_site_symmetry_1
_geom_torsion_site_symmetry_4
_geom_torsion
_geom_torsion_publ_flag
C2 C1 C2 C3 2_755 . 0.29(12) y
C5 C1 C2 C3 . . -179.71(12) y
C2 C1 C2 C9 2_755 . -177.35(19) y
C5 C1 C2 C9 . . 2.65(19) y
C1 C2 C3 C4 . . -0.6(2) y
C9 C2 C3 C4 . . 177.05(15) y
C1 C2 C3 C15 . . -179.67(15) y
C9 C2 C3 C15 . . -2.1(3) y
C2 C3 C4 C3 . 2_755 0.29(12) y
C15 C3 C4 C3 . 2_755 179.40(18) y
C2 C3 C4 C21 . . -179.71(12) y
C15 C3 C4 C21 . . -0.59(18) y
C2 C1 C5 C6 . 2_755 -112.59(16) y
C2 C1 C5 C6 2_755 2_755 67.41(16) y
C2 C1 C5 C6 . . 67.41(16) y
C2 C1 C5 C6 2_755 . -112.59(16) y
C6 C5 C6 C7 2_755 . -0.75(13) y
C1 C5 C6 C7 . . 179.25(13) y
C5 C6 C7 C8 . . 1.4(3) y
C6 C7 C8 C7 . 2_755 -0.72(13) y
C6 C7 C8 N1 . . 179.27(13) y
C7 C8 N1 O1 2_755 . 0.30(13) y
C7 C8 N1 O1 . . -179.70(13) y
C7 C8 N1 O1 2_755 2_755 -179.71(13) y
C7 C8 N1 O1 . 2_755 0.30(13) y
C3 C2 C9 C14 . . 64.4(3) y
C1 C2 C9 C14 . . -117.9(2) y
C3 C2 C9 C10 . . -114.9(2) y
C1 C2 C9 C10 . . 62.8(2) y
C14 C9 C10 C11 . . -3.9(3) y
C2 C9 C10 C11 . . 175.45(18) y
C9 C10 C11 C12 . . 1.6(3) y
C10 C11 C12 C13 . . 1.9(3) y
C10 C11 C12 N2 . . -176.30(18) y
C11 C12 C13 C14 . . -3.2(3) y
N2 C12 C13 C14 . . 175.05(18) y
C12 C13 C14 C9 . . 0.8(3) y
C10 C9 C14 C13 . . 2.6(3) y
C2 C9 C14 C13 . . -176.74(18) y
C11 C12 N2 O2 . . -4.2(3) y
C13 C12 N2 O2 . . 177.5(2) y
C11 C12 N2 O3 . . 175.5(2) y
C13 C12 N2 O3 . . -2.8(3) y
C2 C3 C15 C20 . . -118.8(2) y
C4 C3 C15 C20 . . 62.1(2) y
C2 C3 C15 C16 . . 64.0(3) y
C4 C3 C15 C16 . . -115.1(2) y
C20 C15 C16 C17 . . -1.8(3) y
C3 C15 C16 C17 . . 175.43(18) y
C15 C16 C17 C18 . . -0.2(3) y
C16 C17 C18 C19 . . 1.8(3) y
C16 C17 C18 N3 . . -176.99(18) y
C17 C18 C19 C20 . . -1.3(3) y
N3 C18 C19 C20 . . 177.47(19) y
C18 C19 C20 C15 . . -0.8(3) y
C16 C15 C20 C19 . . 2.3(3) y
C3 C15 C20 C19 . . -174.95(18) y
C19 C18 N3 O5 . . -0.5(3) y
C17 C18 N3 O5 . . 178.4(2) y
C19 C18 N3 O4 . . -179.1(2) y
C17 C18 N3 O4 . . -0.3(3) y
C3 C4 C21 C22 . . 62.5(2) y
C3 C4 C21 C22 2_755 . -117.5(2) y
C3 C4 C21 C22 . 2_755 -117.5(2) y
C3 C4 C21 C22 2_755 2_755 62.5(2) y
C22 C21 C22 C23 2_755 . 0.56(13) y
C4 C21 C22 C23 . . -179.44(13) y
C21 C22 C23 C24 . . -1.1(2) y
C22 C23 C24 C23 . 2_755 0.54(12) y
C22 C23 C24 N4 . . -179.46(12) y
C23 C24 N4 O6 . . 1.95(13) y
C23 C24 N4 O6 2_755 . -178.05(13) y
C23 C24 N4 O6 . 2_755 -178.05(13) y
C23 C24 N4 O6 2_755 2_755 1.95(13) y
